data_7124011
loop_
_publ_author_name
'Liu, Bingxian'
'Yuan, Yin'
'Hu, Panjie'
'zheng, guangfan'
'Bai, Da-Chang'
'Chang, Junbiao'
'Li, Xingwei'

_publ_section_title
;
 Mn(I)-Catalyzed Nucleophilic Addition/Ring Expansion via C-H Activation
 and C-C Cleavage
;
_journal_name_full 'Chemical Communications'
_journal_paper_doi 10.1039/C9CC05973C
_journal_year 2019
_chemical_formula_moiety 'C25 H25 N3 O2'
_chemical_formula_sum 'C25 H25 N3 O2'
_chemical_formula_weight 399.48
_space_group_crystal_system monoclinic
_space_group_IT_number 14
_space_group_name_Hall '-P 2ybc'
_space_group_name_H-M_alt 'P 1 21/c 1'
_symmetry_space_group_name_Hall '-P 2ybc'
_symmetry_space_group_name_H-M 'P 1 21/c 1'
_atom_sites_solution_hydrogens geom
_atom_sites_solution_primary dual
_audit_creation_date 2019-03-21
_audit_creation_method
;
Olex2 1.2
(compiled 2018.05.29 svn.r3508 for OlexSys, GUI svn.r5506)
;
_audit_update_record
;
2019-03-21 deposited with the CCDC.    2019-08-15 downloaded from the CCDC.
;
_cell_angle_alpha 90
_cell_angle_beta 98.219(4)
_cell_angle_gamma 90
_cell_formula_units_Z 4
_cell_length_a 8.6797(3)
_cell_length_b 9.9588(4)
_cell_length_c 23.9097(9)
_cell_measurement_reflns_used 6720
_cell_measurement_temperature 150.00(10)
_cell_measurement_theta_max 29.2620
_cell_measurement_theta_min 3.9790
_cell_volume 2045.51(13)
_computing_cell_refinement 'CrysAlisPro 1.171.40.42a (Rigaku OD, 2019)'
_computing_data_collection 'CrysAlisPro 1.171.40.42a (Rigaku OD, 2019)'
_computing_data_reduction 'CrysAlisPro 1.171.40.42a (Rigaku OD, 2019)'
_computing_molecular_graphics 'Olex2 (Dolomanov et al., 2009)'
_computing_publication_material 'Olex2 (Dolomanov et al., 2009)'
_computing_structure_refinement 'ShelXL (Sheldrick, 2015)'
_computing_structure_solution 'ShelXT (Sheldrick, 2015)'
_diffrn_ambient_environment N~2~
_diffrn_ambient_temperature 150.00(10)
_diffrn_detector 'CCD plate'
_diffrn_detector_area_resol_mean 10.6296
_diffrn_detector_type Atlas
_diffrn_measured_fraction_theta_full 0.997
_diffrn_measured_fraction_theta_max 0.861
_diffrn_measurement_details
;
List of Runs (angles in degrees, time in seconds):

  # Type    Start    End  Width  t~exp~   \w     \q     \k     \f   Frames
#--------------------------------------------------------------------------
  1  \w    -82.00  12.00   1.00    3.35    --  -11.93 -49.00  35.00   94
  2  \w     33.00  61.00   1.00    3.35    --  -11.93  49.00-176.00   28
  3  \w    -20.00  16.00   1.00    3.35    --   10.99 -99.00-150.00   36
  4  \w     22.00  49.00   1.00    3.35    --   10.99 -99.00-150.00   27
  5  \w    -20.00   7.00   1.00    3.35    --  -11.93 -99.00 150.00   27
  6  \w    -67.00  -6.00   1.00    3.35    --  -11.93 -38.00 -90.00   61
  7  \w    -15.00  16.00   1.00    3.35    --  -11.93 -99.00 -30.00   31
;
_diffrn_measurement_device 'four-circle diffractometer'
_diffrn_measurement_device_type 'SuperNova, Dual, Cu at home/near, Atlas'
_diffrn_measurement_method '\w scans'
_diffrn_orient_matrix_type 'CrysAlisPro convention (1999,Acta A55,543-557)'
_diffrn_orient_matrix_UB_11 0.0018924000
_diffrn_orient_matrix_UB_12 0.0142028000
_diffrn_orient_matrix_UB_13 0.0291615000
_diffrn_orient_matrix_UB_21 0.0675950000
_diffrn_orient_matrix_UB_22 -0.0402834000
_diffrn_orient_matrix_UB_23 0.0063781000
_diffrn_orient_matrix_UB_31 0.0473152000
_diffrn_orient_matrix_UB_32 0.0570208000
_diffrn_orient_matrix_UB_33 -0.0027783000
_diffrn_radiation_monochromator mirror
_diffrn_radiation_probe x-ray
_diffrn_radiation_type MoK\a
_diffrn_radiation_wavelength 0.71073
_diffrn_reflns_av_R_equivalents 0.0313
_diffrn_reflns_av_unetI/netI 0.0364
_diffrn_reflns_Laue_measured_fraction_full 0.997
_diffrn_reflns_Laue_measured_fraction_max 0.861
_diffrn_reflns_limit_h_max 10
_diffrn_reflns_limit_h_min -10
_diffrn_reflns_limit_k_max 10
_diffrn_reflns_limit_k_min -13
_diffrn_reflns_limit_l_max 30
_diffrn_reflns_limit_l_min -33
_diffrn_reflns_number 16122
_diffrn_reflns_point_group_measured_fraction_full 0.997
_diffrn_reflns_point_group_measured_fraction_max 0.861
_diffrn_reflns_theta_full 25.242
_diffrn_reflns_theta_max 29.652
_diffrn_reflns_theta_min 3.407
_diffrn_source 'micro-focus sealed X-ray tube'
_diffrn_source_type 'SuperNova (Mo) X-ray Source'
_exptl_absorpt_coefficient_mu 0.083
_exptl_absorpt_correction_T_max 1.00000
_exptl_absorpt_correction_T_min 0.04001
_exptl_absorpt_correction_type multi-scan
_exptl_absorpt_process_details
;
CrysAlisPro 1.171.40.42a (Rigaku Oxford Diffraction, 2019)
Empirical absorption correction using spherical harmonics,
 implemented in SCALE3 ABSPACK scaling algorithm.
;
_exptl_crystal_colour 'clear light colourless'
_exptl_crystal_colour_lustre clear
_exptl_crystal_colour_modifier light
_exptl_crystal_colour_primary colourless
_exptl_crystal_density_diffrn 1.297
_exptl_crystal_description block
_exptl_crystal_F_000 848
_exptl_crystal_size_max 0.36
_exptl_crystal_size_mid 0.28
_exptl_crystal_size_min 0.25
_refine_diff_density_max 0.418
_refine_diff_density_min -0.245
_refine_diff_density_rms 0.050
_refine_ls_extinction_method none
_refine_ls_goodness_of_fit_ref 1.044
_refine_ls_hydrogen_treatment constr
_refine_ls_matrix_type full
_refine_ls_number_parameters 272
_refine_ls_number_reflns 4979
_refine_ls_number_restraints 0
_refine_ls_restrained_S_all 1.044
_refine_ls_R_factor_all 0.0690
_refine_ls_R_factor_gt 0.0502
_refine_ls_shift/su_max 0.001
_refine_ls_shift/su_mean 0.000
_refine_ls_structure_factor_coef Fsqd
_refine_ls_weighting_details 'w=1/[\s^2^(Fo^2^)+(0.0658P)^2^+0.6777P] where P=(Fo^2^+2Fc^2^)/3'
_refine_ls_weighting_scheme calc
_refine_ls_wR_factor_gt 0.1262
_refine_ls_wR_factor_ref 0.1402
_reflns_Friedel_coverage 0.000
_reflns_number_gt 3849
_reflns_number_total 4979
_reflns_threshold_expression 'I > 2\s(I)'
_cod_data_source_file c9cc05973c2.cif
_cod_data_source_block liubx-20190321
_cod_database_code 7124011
_shelx_shelxl_version_number 2018/3
_shelx_space_group_comment
;
The symmetry employed for this shelxl refinement is uniquely defined
by the following loop, which should always be used as a source of
symmetry information in preference to the above space-group names.
They are only intended as comments.
;
_shelx_estimated_absorpt_t_max 0.979
_shelx_estimated_absorpt_t_min 0.971
_reflns_odcompleteness_completeness 99.64
_reflns_odcompleteness_iscentric 1
_reflns_odcompleteness_theta 26.32
_olex2_refinement_description
;
1. Fixed Uiso
 At 1.2 times of:
  All C(H) groups, All C(H,H) groups
 At 1.5 times of:
  All C(H,H,H) groups
2.a Ternary CH refined with riding coordinates:
 C00F(H00F), C00H(H00H), C00L(H00L)
2.b Secondary CH2 refined with riding coordinates:
 C00M(H00A,H00B), C00P(H00E,H00M), C00R(H00P,H00R), C00S(H00S,H00T), C00U(H00X,
 H00Y)
2.c Aromatic/amide H refined with riding coordinates:
 C00C(H00C), C00D(H00D), C00G(H00G), C00I(H00I), C00J(H00J), C00K(H00K),
 C00N(H00N), C00O(H00O), C00Q(H00Q)
2.d Idealised Me refined as rotating group:
 C00T(H00U,H00V,H00W)
;
_olex2_date_sample_data_collection 2019-03-21
_olex2_submission_special_instructions 'No special instructions were received'
_oxdiff_exptl_absorpt_empirical_details
;
Empirical correction (ABSPACK) includes:
- Absorption correction using spherical harmonics
- Frame scaling
;
_oxdiff_exptl_absorpt_empirical_full_max 19.566
_oxdiff_exptl_absorpt_empirical_full_min 0.594

loop_
_space_group_symop_operation_xyz
'x, y, z'
'-x, y+1/2, -z+1/2'
'-x, -y, -z'
'x, -y-1/2, z-1/2'

loop_
_atom_site_label
_atom_site_type_symbol
_atom_site_fract_x
_atom_site_fract_y
_atom_site_fract_z
_atom_site_U_iso_or_equiv
_atom_site_adp_type
_atom_site_occupancy
_atom_site_site_symmetry_order
_atom_site_calc_flag
_atom_site_refinement_flags_posn
O001 O 1.07973(13) 0.13035(11) 0.76300(5) 0.0334(3) Uani 1 1 d .
O002 O 0.73310(15) 0.00453(11) 0.67751(5) 0.0361(3) Uani 1 1 d .
N003 N 0.44895(14) 0.36083(12) 0.55407(5) 0.0219(3) Uani 1 1 d .
N004 N 0.38101(15) 0.58852(13) 0.55112(6) 0.0263(3) Uani 1 1 d .
N005 N 0.61436(16) 0.51171(14) 0.60644(6) 0.0297(3) Uani 1 1 d .
C006 C 0.30577(16) 0.31111(15) 0.52659(6) 0.0222(3) Uani 1 1 d .
C007 C 0.48312(17) 0.49401(15) 0.57105(6) 0.0220(3) Uani 1 1 d .
C008 C 0.80215(17) 0.19313(15) 0.62559(6) 0.0231(3) Uani 1 1 d .
C009 C 0.31924(17) 0.17036(16) 0.52410(6) 0.0253(3) Uani 1 1 d .
C00A C 0.55042(17) 0.25058(15) 0.56710(6) 0.0230(3) Uani 1 1 d .
C00B C 0.72591(17) 0.12578(15) 0.67104(6) 0.0243(3) Uani 1 1 d .
C00C C 0.17049(17) 0.37702(17) 0.50213(6) 0.0262(3) Uani 1 1 d .
H00C H 0.160111 0.469662 0.504769 0.031 Uiso 1 1 calc R
C00D C 0.47265(18) 0.13547(16) 0.55047(6) 0.0264(3) Uani 1 1 d .
H00D H 0.512353 0.048866 0.555391 0.032 Uiso 1 1 calc R
C00E C 1.01613(17) 0.22858(15) 0.73988(6) 0.0243(3) Uani 1 1 d .
C00F C 0.64953(17) 0.21930(16) 0.70901(7) 0.0261(3) Uani 1 1 d .
H00F H 0.552227 0.250895 0.687089 0.031 Uiso 1 1 calc R
C00G C 0.71970(17) 0.26033(15) 0.58323(6) 0.0238(3) Uani 1 1 d .
H00G H 0.773633 0.317838 0.562288 0.029 Uiso 1 1 calc R
C00H C 0.89761(18) 0.30962(16) 0.76672(6) 0.0264(3) Uani 1 1 d .
H00H H 0.947729 0.395037 0.778805 0.032 Uiso 1 1 calc R
C00I C 0.41853(19) 0.71357(16) 0.56866(7) 0.0286(3) Uani 1 1 d .
H00I H 0.350469 0.782848 0.556052 0.034 Uiso 1 1 calc R
C00J C 0.6476(2) 0.63853(17) 0.62244(7) 0.0313(4) Uani 1 1 d .
H00J H 0.738990 0.655477 0.646831 0.038 Uiso 1 1 calc R
C00K C 0.5520(2) 0.74486(16) 0.60422(7) 0.0296(4) Uani 1 1 d .
H00K H 0.576496 0.832676 0.615374 0.036 Uiso 1 1 calc R
C00L C 1.05909(17) 0.27489(16) 0.68304(7) 0.0272(3) Uani 1 1 d .
H00L H 1.026968 0.368597 0.676540 0.033 Uiso 1 1 calc R
C00M C 0.97717(17) 0.18711(17) 0.63409(7) 0.0277(3) Uani 1 1 d .
H00A H 1.013335 0.214830 0.599311 0.033 Uiso 1 1 calc R
H00B H 1.008859 0.094519 0.641127 0.033 Uiso 1 1 calc R
C00N C 0.05215(18) 0.29822(18) 0.47371(7) 0.0316(4) Uani 1 1 d .
H00N H -0.039002 0.339514 0.456949 0.038 Uiso 1 1 calc R
C00O C 0.19824(19) 0.09409(17) 0.49490(7) 0.0315(4) Uani 1 1 d .
H00O H 0.206682 0.001222 0.492574 0.038 Uiso 1 1 calc R
C00P C 0.75087(18) 0.34432(15) 0.72553(7) 0.0259(3) Uani 1 1 d .
H00E H 0.781024 0.384256 0.691711 0.031 Uiso 1 1 calc R
H00M H 0.690154 0.410049 0.742879 0.031 Uiso 1 1 calc R
C00Q C 0.06588(19) 0.15945(18) 0.46955(7) 0.0341(4) Uani 1 1 d .
H00Q H -0.014828 0.110177 0.449524 0.041 Uiso 1 1 calc R
C00R C 0.6068(2) 0.1505(2) 0.76203(7) 0.0364(4) Uani 1 1 d .
H00P H 0.537521 0.208356 0.779533 0.044 Uiso 1 1 calc R
H00R H 0.551825 0.067577 0.751287 0.044 Uiso 1 1 calc R
C00S C 0.8527(2) 0.24316(18) 0.81968(7) 0.0356(4) Uani 1 1 d .
H00S H 0.796890 0.307203 0.839836 0.043 Uiso 1 1 calc R
H00T H 0.946352 0.216892 0.844413 0.043 Uiso 1 1 calc R
C00T C 1.23536(19) 0.2645(2) 0.68390(9) 0.0396(4) Uani 1 1 d .
H00U H 1.287417 0.316132 0.714877 0.059 Uiso 1 1 calc GR
H00V H 1.262514 0.298557 0.649046 0.059 Uiso 1 1 calc GR
H00W H 1.266702 0.172186 0.688329 0.059 Uiso 1 1 calc GR
C00U C 0.7508(2) 0.11955(19) 0.80475(7) 0.0372(4) Uani 1 1 d .
H00X H 0.811864 0.050914 0.789295 0.045 Uiso 1 1 calc R
H00Y H 0.718014 0.084023 0.838943 0.045 Uiso 1 1 calc R

loop_
_atom_site_aniso_label
_atom_site_aniso_U_11
_atom_site_aniso_U_22
_atom_site_aniso_U_33
_atom_site_aniso_U_23
_atom_site_aniso_U_13
_atom_site_aniso_U_12
O001 0.0317(6) 0.0327(6) 0.0322(6) 0.0022(5) -0.0076(5) 0.0088(5)
O002 0.0451(7) 0.0260(6) 0.0348(7) 0.0000(5) -0.0021(5) -0.0056(5)
N003 0.0186(6) 0.0268(7) 0.0189(6) 0.0004(5) -0.0022(5) 0.0001(5)
N004 0.0247(7) 0.0277(7) 0.0250(7) 0.0015(5) -0.0016(5) -0.0002(5)
N005 0.0287(7) 0.0307(7) 0.0263(7) 0.0005(6) -0.0079(6) -0.0025(5)
C006 0.0180(7) 0.0304(8) 0.0175(7) -0.0002(6) 0.0002(5) -0.0030(6)
C007 0.0225(7) 0.0274(8) 0.0158(6) 0.0018(6) 0.0010(5) -0.0024(6)
C008 0.0217(8) 0.0255(8) 0.0211(7) -0.0051(6) -0.0004(6) 0.0004(6)
C009 0.0224(8) 0.0294(8) 0.0233(7) 0.0010(6) 0.0005(6) -0.0030(6)
C00A 0.0228(8) 0.0279(8) 0.0173(7) 0.0021(6) -0.0006(6) 0.0010(6)
C00B 0.0199(7) 0.0270(8) 0.0228(7) 0.0001(6) -0.0075(6) -0.0031(6)
C00C 0.0218(8) 0.0323(9) 0.0233(8) -0.0017(6) -0.0007(6) 0.0013(6)
C00D 0.0270(8) 0.0267(8) 0.0242(8) 0.0026(6) -0.0009(6) 0.0008(6)
C00E 0.0198(7) 0.0253(8) 0.0244(8) -0.0034(6) -0.0082(6) -0.0004(6)
C00F 0.0181(7) 0.0351(9) 0.0239(8) 0.0024(6) -0.0005(6) 0.0012(6)
C00G 0.0211(8) 0.0282(8) 0.0216(7) -0.0005(6) 0.0011(6) -0.0006(6)
C00H 0.0274(8) 0.0260(8) 0.0237(8) -0.0031(6) -0.0039(6) 0.0035(6)
C00I 0.0309(9) 0.0282(8) 0.0264(8) 0.0027(6) 0.0032(6) 0.0015(6)
C00J 0.0308(9) 0.0347(9) 0.0254(8) -0.0020(7) -0.0066(7) -0.0071(7)
C00K 0.0381(9) 0.0268(8) 0.0237(8) -0.0018(6) 0.0033(7) -0.0057(6)
C00L 0.0166(7) 0.0303(8) 0.0333(9) 0.0017(6) -0.0019(6) 0.0010(6)
C00M 0.0206(8) 0.0363(9) 0.0257(8) 0.0000(7) 0.0017(6) 0.0029(6)
C00N 0.0199(8) 0.0420(10) 0.0308(9) -0.0023(7) -0.0037(6) 0.0011(6)
C00O 0.0290(9) 0.0307(9) 0.0334(9) -0.0028(7) 0.0001(7) -0.0059(6)
C00P 0.0256(8) 0.0278(8) 0.0236(7) -0.0006(6) 0.0005(6) 0.0074(6)
C00Q 0.0243(8) 0.0404(10) 0.0354(9) -0.0054(7) -0.0037(7) -0.0085(7)
C00R 0.0316(9) 0.0494(11) 0.0291(9) 0.0054(8) 0.0076(7) -0.0016(7)
C00S 0.0390(10) 0.0452(11) 0.0206(8) -0.0006(7) -0.0023(7) 0.0099(8)
C00T 0.0192(8) 0.0497(11) 0.0485(11) 0.0021(8) 0.0003(8) 0.0007(7)
C00U 0.0433(10) 0.0444(11) 0.0245(8) 0.0090(7) 0.0070(7) 0.0038(8)

loop_
_atom_type_symbol
_atom_type_description
_atom_type_scat_dispersion_real
_atom_type_scat_dispersion_imag
_atom_type_scat_source
C C 0.0033 0.0016 'International Tables Vol C Tables 4.2.6.8 and 6.1.1.4'
H H 0.0000 0.0000 'International Tables Vol C Tables 4.2.6.8 and 6.1.1.4'
N N 0.0061 0.0033 'International Tables Vol C Tables 4.2.6.8 and 6.1.1.4'
O O 0.0106 0.0060 'International Tables Vol C Tables 4.2.6.8 and 6.1.1.4'

loop_
_geom_angle_atom_site_label_1
_geom_angle_atom_site_label_2
_geom_angle_atom_site_label_3
_geom_angle
C006 N003 C00A 108.04(12)
C007 N003 C006 126.96(12)
C007 N003 C00A 124.72(12)
C007 N004 C00I 115.16(13)
C007 N005 C00J 115.91(14)
C009 C006 N003 107.23(12)
C00C C006 N003 131.42(14)
C00C C006 C009 121.29(14)
N004 C007 N003 117.43(13)
N005 C007 N003 115.77(13)
N005 C007 N004 126.79(14)
C00G C008 C00B 121.82(13)
C00G C008 C00M 122.98(14)
C00M C008 C00B 115.06(13)
C006 C009 C00D 107.48(13)
C00O C009 C006 120.02(14)
C00O C009 C00D 132.24(15)
N003 C00A C00G 125.10(13)
C00D C00A N003 108.81(13)
C00D C00A C00G 124.66(14)
O002 C00B C008 120.85(14)
O002 C00B C00F 123.46(14)
C008 C00B C00F 115.61(13)
C006 C00C H00C 121.4
C00N C00C C006 117.19(15)
C00N C00C H00C 121.4
C009 C00D H00D 125.8
C00A C00D C009 108.39(14)
C00A C00D H00D 125.8
O001 C00E C00H 121.71(15)
O001 C00E C00L 119.57(14)
C00H C00E C00L 118.70(13)
C00B C00F H00F 107.1
C00B C00F C00P 111.50(12)
C00B C00F C00R 113.49(14)
C00P C00F H00F 107.1
C00R C00F H00F 107.1
C00R C00F C00P 110.21(13)
C008 C00G C00A 125.07(14)
C008 C00G H00G 117.5
C00A C00G H00G 117.5
C00E C00H H00H 106.7
C00E C00H C00P 113.48(12)
C00E C00H C00S 112.83(13)
C00P C00H H00H 106.7
C00S C00H H00H 106.7
C00S C00H C00P 110.07(13)
N004 C00I H00I 118.3
N004 C00I C00K 123.47(15)
C00K C00I H00I 118.3
N005 C00J H00J 118.7
N005 C00J C00K 122.62(15)
C00K C00J H00J 118.7
C00I C00K C00J 116.04(15)
C00I C00K H00K 122.0
C00J C00K H00K 122.0
C00E C00L H00L 109.1
C00E C00L C00M 110.90(13)
C00M C00L H00L 109.1
C00T C00L C00E 109.72(14)
C00T C00L H00L 109.1
C00T C00L C00M 108.77(14)
C008 C00M C00L 115.14(13)
C008 C00M H00A 108.5
C008 C00M H00B 108.5
C00L C00M H00A 108.5
C00L C00M H00B 108.5
H00A C00M H00B 107.5
C00C C00N H00N 119.0
C00C C00N C00Q 122.04(15)
C00Q C00N H00N 119.0
C009 C00O H00O 120.6
C00Q C00O C009 118.72(16)
C00Q C00O H00O 120.6
C00F C00P H00E 109.2
C00F C00P H00M 109.2
C00H C00P C00F 111.92(13)
C00H C00P H00E 109.2
C00H C00P H00M 109.2
H00E C00P H00M 107.9
C00N C00Q H00Q 119.7
C00O C00Q C00N 120.69(15)
C00O C00Q H00Q 119.7
C00F C00R H00P 109.3
C00F C00R H00R 109.3
H00P C00R H00R 107.9
C00U C00R C00F 111.83(13)
C00U C00R H00P 109.3
C00U C00R H00R 109.3
C00H C00S H00S 109.4
C00H C00S H00T 109.4
C00H C00S C00U 111.29(14)
H00S C00S H00T 108.0
C00U C00S H00S 109.4
C00U C00S H00T 109.4
C00L C00T H00U 109.5
C00L C00T H00V 109.5
C00L C00T H00W 109.5
H00U C00T H00V 109.5
H00U C00T H00W 109.5
H00V C00T H00W 109.5
C00R C00U C00S 112.61(15)
C00R C00U H00X 109.1
C00R C00U H00Y 109.1
C00S C00U H00X 109.1
C00S C00U H00Y 109.1
H00X C00U H00Y 107.8

loop_
_geom_bond_atom_site_label_1
_geom_bond_atom_site_label_2
_geom_bond_distance
O001 C00E 1.2166(18)
O002 C00B 1.2178(19)
N003 C006 1.4100(18)
N003 C007 1.4062(19)
N003 C00A 1.4142(19)
N004 C007 1.3332(19)
N004 C00I 1.339(2)
N005 C007 1.3301(19)
N005 C00J 1.339(2)
C006 C009 1.409(2)
C006 C00C 1.398(2)
C008 C00B 1.508(2)
C008 C00G 1.334(2)
C008 C00M 1.505(2)
C009 C00D 1.432(2)
C009 C00O 1.399(2)
C00A C00D 1.361(2)
C00A C00G 1.468(2)
C00B C00F 1.518(2)
C00C H00C 0.9300
C00C C00N 1.390(2)
C00D H00D 0.9300
C00E C00H 1.520(2)
C00E C00L 1.531(2)
C00F H00F 0.9800
C00F C00P 1.543(2)
C00F C00R 1.532(2)
C00G H00G 0.9300
C00H H00H 0.9800
C00H C00P 1.534(2)
C00H C00S 1.528(2)
C00I H00I 0.9300
C00I C00K 1.371(2)
C00J H00J 0.9300
C00J C00K 1.377(2)
C00K H00K 0.9300
C00L H00L 0.9800
C00L C00M 1.550(2)
C00L C00T 1.531(2)
C00M H00A 0.9700
C00M H00B 0.9700
C00N H00N 0.9300
C00N C00Q 1.392(3)
C00O H00O 0.9300
C00O C00Q 1.383(2)
C00P H00E 0.9700
C00P H00M 0.9700
C00Q H00Q 0.9300
C00R H00P 0.9700
C00R H00R 0.9700
C00R C00U 1.528(2)
C00S H00S 0.9700
C00S H00T 0.9700
C00S C00U 1.528(3)
C00T H00U 0.9600
C00T H00V 0.9600
C00T H00W 0.9600
C00U H00X 0.9700
C00U H00Y 0.9700
